data_4301116
loop_
_publ_author_name
'Th\'er\`ese Arliguie'
'Lotfi Belkhiri'
'Salah-Eddine Bouaoud'
'Pierre Thu\'ery'
'Claude Villiers'
'Abdou Boucekkine'
'Michel Ephritikhine'

_publ_section_title
;
Lanthanide(III) and Actinide(III) Complexes [M(BH4)2(THF)5][BPh4] and
[M(BH4)2(18-crown-6)][BPh4] (M = Nd, Ce, U): Synthesis, Crystal Structure,
and Density Functional Theory Investigation of the Covalent Contribution to
Metal-Borohydride Bonding
;
_journal_name_full 'Inorganic Chemistry'
_journal_page_first 221
_journal_page_last 230
_journal_paper_doi 10.1021/ic801685v
_journal_volume 48
_journal_year 2009
_chemical_formula_sum 'C44 H68 B3 O5 U'
_chemical_formula_weight 947.44
_space_group_IT_number 61
_symmetry_cell_setting orthorhombic
_symmetry_space_group_name_Hall '-P 2ac 2ab'
_symmetry_space_group_name_H-M 'P b c a'
_atom_sites_solution_hydrogens geom
_atom_sites_solution_primary direct
_atom_sites_solution_secondary difmap
_audit_creation_method SHELXL-97
_cell_angle_alpha 90.00
_cell_angle_beta 90.00
_cell_angle_gamma 90.00
_cell_formula_units_Z 8
_cell_length_a 13.0444(7)
_cell_length_b 25.1790(8)
_cell_length_c 27.2213(15)
_cell_measurement_reflns_used 56365
_cell_measurement_temperature 100(2)
_cell_measurement_theta_max 25.68
_cell_measurement_theta_min 2.85
_cell_volume 8940.7(7)
_computing_cell_refinement 'HKL2000 (Otwinowski & Minor, 1997)'
_computing_data_collection 'COLLECT (Nonius, 1998)'
_computing_data_reduction 'HKL2000 (Otwinowski & Minor, 1997)'
_computing_molecular_graphics 'SHELXTL (Sheldrick, 1999)'
_computing_publication_material 'SHELXTL (Sheldrick, 1999); PLATON (Spek, 2003)'
_computing_structure_refinement 'SHELXL-97 (Sheldrick, 1997)'
_computing_structure_solution 'SHELXS-97 (Sheldrick, 1997)'
_diffrn_ambient_temperature 100(2)
_diffrn_detector_area_resol_mean 18
_diffrn_measured_fraction_theta_full 0.992
_diffrn_measured_fraction_theta_max 0.992
_diffrn_measurement_device_type 'Nonius Kappa-CCD'
_diffrn_measurement_method '\f scans'
_diffrn_radiation_monochromator graphite
_diffrn_radiation_source 'fine-focus sealed tube'
_diffrn_radiation_type MoK\a
_diffrn_radiation_wavelength 0.71073
_diffrn_reflns_av_R_equivalents 0.1082
_diffrn_reflns_av_sigmaI/netI 0.0600
_diffrn_reflns_limit_h_max 15
_diffrn_reflns_limit_h_min -15
_diffrn_reflns_limit_k_max 29
_diffrn_reflns_limit_k_min -29
_diffrn_reflns_limit_l_max 30
_diffrn_reflns_limit_l_min -32
_diffrn_reflns_number 56365
_diffrn_reflns_theta_full 25.68
_diffrn_reflns_theta_max 25.68
_diffrn_reflns_theta_min 2.85
_diffrn_standards_decay_% 0
_exptl_absorpt_coefficient_mu 3.671
_exptl_absorpt_correction_T_max 0.480
_exptl_absorpt_correction_T_min 0.302
_exptl_absorpt_correction_type empirical
_exptl_absorpt_process_details 'program DELABS from PLATON (Spek, 2000)'
_exptl_crystal_colour 'translucent dark brown'
_exptl_crystal_density_diffrn 1.408
_exptl_crystal_density_meas ?
_exptl_crystal_description irregular
_exptl_crystal_F_000 3832
_exptl_crystal_size_max 0.50
_exptl_crystal_size_mid 0.30
_exptl_crystal_size_min 0.20
_refine_diff_density_max 2.322
_refine_diff_density_min -0.638
_refine_diff_density_rms 0.170
_refine_ls_extinction_method none
_refine_ls_goodness_of_fit_ref 1.019
_refine_ls_hydrogen_treatment constr
_refine_ls_matrix_type full
_refine_ls_number_parameters 478
_refine_ls_number_reflns 8412
_refine_ls_number_restraints 0
_refine_ls_restrained_S_all 1.019
_refine_ls_R_factor_all 0.0922
_refine_ls_R_factor_gt 0.0512
_refine_ls_shift/su_max 0.000
_refine_ls_shift/su_mean 0.000
_refine_ls_structure_factor_coef Fsqd
_refine_ls_weighting_details 'calc w=1/[\s^2^(Fo^2^)+(0.0360P)^2^+47.0409P] where P=(Fo^2^+2Fc^2^)/3'
_refine_ls_weighting_scheme calc
_refine_ls_wR_factor_gt 0.1005
_refine_ls_wR_factor_ref 0.1165
_reflns_number_gt 5552
_reflns_number_total 8412
_reflns_threshold_expression >2sigma(I)
_cod_data_source_file ic801685v_si_002_1.cif
_cod_data_source_block 1
_cod_database_code 4301116

loop_
_symmetry_equiv_pos_as_xyz
'x, y, z'
'-x+1/2, -y, z+1/2'
'-x, y+1/2, -z+1/2'
'x+1/2, -y+1/2, -z'
'-x, -y, -z'
'x-1/2, y, -z-1/2'
'x, -y-1/2, z-1/2'
'-x-1/2, y-1/2, z'

loop_
_atom_site_label
_atom_site_type_symbol
_atom_site_fract_x
_atom_site_fract_y
_atom_site_fract_z
_atom_site_U_iso_or_equiv
_atom_site_adp_type
_atom_site_occupancy
_atom_site_symmetry_multiplicity
_atom_site_calc_flag
_atom_site_refinement_flags
_atom_site_disorder_assembly
_atom_site_disorder_group
U U 0.32335(2) 0.254638(9) 0.101070(9) 0.03028(9) Uani 1 1 d . . .
B1 B 0.1190(7) 0.2620(4) 0.1105(4) 0.046(2) Uani 1 1 d . . .
H1 H 0.1476 0.2479 0.0715 0.055 Uiso 1 1 d R . .
H2 H 0.1573 0.2999 0.1218 0.055 Uiso 1 1 d R . .
H3 H 0.1469 0.2266 0.1364 0.055 Uiso 1 1 d R . .
H4 H 0.0346 0.2635 0.1101 0.055 Uiso 1 1 d R . .
B2 B 0.5295(7) 0.2503(3) 0.0945(3) 0.0398(19) Uani 1 1 d . . .
H5 H 0.5016 0.2862 0.0740 0.048 Uiso 1 1 d R . .
H6 H 0.4934 0.2133 0.0735 0.048 Uiso 1 1 d R . .
H7 H 0.4987 0.2496 0.1313 0.048 Uiso 1 1 d R . .
H8 H 0.6235 0.2502 0.0930 0.048 Uiso 1 1 d R . .
O1 O 0.3134(5) 0.30386(19) 0.0198(2) 0.0428(13) Uani 1 1 d . . .
O2 O 0.3016(4) 0.18823(18) 0.03083(19) 0.0394(14) Uani 1 1 d . . .
O3 O 0.3229(4) 0.16127(17) 0.13470(18) 0.0359(12) Uani 1 1 d . . .
O4 O 0.3361(4) 0.26113(19) 0.1950(2) 0.0456(13) Uani 1 1 d . . .
O5 O 0.3515(4) 0.35220(19) 0.1197(2) 0.0426(14) Uani 1 1 d . . .
C1 C 0.2411(9) 0.3441(4) 0.0061(4) 0.076(3) Uani 1 1 d . . .
H1A H 0.2607 0.3781 0.0200 0.092 Uiso 1 1 calc R . .
H1B H 0.1732 0.3350 0.0180 0.092 Uiso 1 1 calc R . .
C2 C 0.2415(8) 0.3469(3) -0.0502(3) 0.054(2) Uani 1 1 d . . .
H2A H 0.1739 0.3391 -0.0632 0.064 Uiso 1 1 calc R . .
H2B H 0.2620 0.3819 -0.0613 0.064 Uiso 1 1 calc R . .
C3 C 0.3189(7) 0.3050(3) -0.0670(3) 0.048(2) Uani 1 1 d . . .
H3A H 0.2848 0.2724 -0.0767 0.058 Uiso 1 1 calc R . .
H3B H 0.3598 0.3179 -0.0943 0.058 Uiso 1 1 calc R . .
C4 C 0.3834(7) 0.2967(3) -0.0223(3) 0.049(2) Uani 1 1 d . . .
H4A H 0.4126 0.2613 -0.0222 0.058 Uiso 1 1 calc R . .
H4B H 0.4387 0.3224 -0.0211 0.058 Uiso 1 1 calc R . .
C5 C 0.2082(8) 0.1833(3) 0.0005(3) 0.057(3) Uani 1 1 d . . .
H5A H 0.1906 0.2170 -0.0145 0.068 Uiso 1 1 calc R . .
H5B H 0.1507 0.1712 0.0201 0.068 Uiso 1 1 calc R . .
C6 C 0.2359(9) 0.1425(4) -0.0384(4) 0.066(3) Uani 1 1 d . . .
H6A H 0.2691 0.1591 -0.0663 0.079 Uiso 1 1 calc R . .
H6B H 0.1757 0.1234 -0.0496 0.079 Uiso 1 1 calc R . .
C7 C 0.3093(8) 0.1059(3) -0.0110(3) 0.060(3) Uani 1 1 d . . .
H7A H 0.2729 0.0815 0.0103 0.072 Uiso 1 1 calc R . .
H7B H 0.3522 0.0860 -0.0335 0.072 Uiso 1 1 calc R . .
C8 C 0.3707(7) 0.1458(3) 0.0179(4) 0.055(2) Uani 1 1 d . . .
H8A H 0.3986 0.1294 0.0473 0.066 Uiso 1 1 calc R . .
H8B H 0.4271 0.1593 -0.0017 0.066 Uiso 1 1 calc R . .
C9 C 0.2399(6) 0.1222(3) 0.1296(3) 0.042(2) Uani 1 1 d . . .
H9A H 0.2147 0.1213 0.0961 0.051 Uiso 1 1 calc R . .
H9B H 0.1834 0.1308 0.1514 0.051 Uiso 1 1 calc R . .
C10 C 0.2875(7) 0.0699(3) 0.1435(3) 0.050(2) Uani 1 1 d . . .
H10A H 0.2371 0.0459 0.1575 0.060 Uiso 1 1 calc R . .
H10B H 0.3194 0.0530 0.1154 0.060 Uiso 1 1 calc R . .
C11 C 0.3649(8) 0.0856(3) 0.1805(4) 0.066(3) Uani 1 1 d . . .
H11A H 0.4196 0.0596 0.1824 0.079 Uiso 1 1 calc R . .
H11B H 0.3339 0.0895 0.2127 0.079 Uiso 1 1 calc R . .
C12 C 0.4040(7) 0.1375(3) 0.1622(4) 0.058(3) Uani 1 1 d . . .
H12A H 0.4233 0.1602 0.1896 0.070 Uiso 1 1 calc R . .
H12B H 0.4637 0.1322 0.1415 0.070 Uiso 1 1 calc R . .
C13 C 0.2587(7) 0.2414(4) 0.2292(3) 0.056(2) Uani 1 1 d . . .
H13A H 0.2380 0.2056 0.2208 0.067 Uiso 1 1 calc R . .
H13B H 0.1986 0.2642 0.2292 0.067 Uiso 1 1 calc R . .
C14 C 0.3108(9) 0.2427(4) 0.2779(3) 0.076(3) Uani 1 1 d . . .
H14A H 0.3490 0.2102 0.2835 0.091 Uiso 1 1 calc R . .
H14B H 0.2616 0.2474 0.3042 0.091 Uiso 1 1 calc R . .
C15 C 0.3821(8) 0.2899(4) 0.2743(3) 0.061(3) Uani 1 1 d . . .
H15A H 0.3456 0.3232 0.2784 0.073 Uiso 1 1 calc R . .
H15B H 0.4371 0.2878 0.2983 0.073 Uiso 1 1 calc R . .
C16 C 0.4210(7) 0.2835(3) 0.2234(3) 0.049(2) Uani 1 1 d . . .
H16A H 0.4416 0.3176 0.2100 0.059 Uiso 1 1 calc R . .
H16B H 0.4796 0.2598 0.2229 0.059 Uiso 1 1 calc R . .
C17 C 0.2951(7) 0.3846(3) 0.1545(3) 0.044(2) Uani 1 1 d . . .
H17A H 0.2804 0.3645 0.1841 0.052 Uiso 1 1 calc R . .
H17B H 0.2309 0.3965 0.1403 0.052 Uiso 1 1 calc R . .
C18 C 0.3628(8) 0.4309(3) 0.1658(3) 0.057(3) Uani 1 1 d . . .
H18A H 0.4123 0.4221 0.1911 0.068 Uiso 1 1 calc R . .
H18B H 0.3230 0.4614 0.1763 0.068 Uiso 1 1 calc R . .
C19 C 0.4144(8) 0.4411(3) 0.1173(3) 0.057(3) Uani 1 1 d . . .
H19A H 0.4778 0.4607 0.1216 0.068 Uiso 1 1 calc R . .
H19B H 0.3699 0.4604 0.0951 0.068 Uiso 1 1 calc R . .
C20 C 0.4345(7) 0.3853(3) 0.0990(3) 0.051(2) Uani 1 1 d . . .
H20A H 0.4332 0.3842 0.0634 0.062 Uiso 1 1 calc R . .
H20B H 0.5009 0.3728 0.1102 0.062 Uiso 1 1 calc R . .
B3 B 0.7737(6) 0.5035(3) 0.1549(3) 0.035(2) Uani 1 1 d . . .
C21 C 0.8232(6) 0.5486(3) 0.1920(3) 0.0309(15) Uani 1 1 d . . .
C22 C 0.8791(6) 0.5312(3) 0.2329(3) 0.0403(19) Uani 1 1 d . . .
H22 H 0.8845 0.4949 0.2385 0.048 Uiso 1 1 calc R . .
C23 C 0.9265(7) 0.5654(4) 0.2653(3) 0.049(2) Uani 1 1 d . . .
H23 H 0.9603 0.5520 0.2928 0.059 Uiso 1 1 calc R . .
C24 C 0.9235(7) 0.6195(3) 0.2569(3) 0.045(2) Uani 1 1 d . . .
H24 H 0.9547 0.6430 0.2787 0.054 Uiso 1 1 calc R . .
C25 C 0.8742(7) 0.6379(3) 0.2162(3) 0.043(2) Uani 1 1 d . . .
H25 H 0.8740 0.6742 0.2096 0.052 Uiso 1 1 calc R . .
C26 C 0.8236(6) 0.6031(3) 0.1840(3) 0.0349(17) Uani 1 1 d . . .
H26 H 0.7897 0.6168 0.1568 0.042 Uiso 1 1 calc R . .
C27 C 0.8742(6) 0.4802(3) 0.1246(3) 0.0348(17) Uani 1 1 d . . .
C28 C 0.9225(6) 0.5127(3) 0.0891(3) 0.042(2) Uani 1 1 d . . .
H28 H 0.8938 0.5456 0.0823 0.050 Uiso 1 1 calc R . .
C29 C 1.0094(7) 0.4981(3) 0.0643(3) 0.049(2) Uani 1 1 d . . .
H29 H 1.0393 0.5211 0.0417 0.058 Uiso 1 1 calc R . .
C30 C 1.0525(7) 0.4483(4) 0.0732(3) 0.054(2) Uani 1 1 d . . .
H30 H 1.1089 0.4369 0.0552 0.065 Uiso 1 1 calc R . .
C31 C 1.0102(7) 0.4162(3) 0.1091(3) 0.051(2) Uani 1 1 d . . .
H31 H 1.0409 0.3839 0.1169 0.061 Uiso 1 1 calc R . .
C32 C 0.9220(6) 0.4322(3) 0.1336(3) 0.0393(19) Uani 1 1 d . . .
H32 H 0.8939 0.4096 0.1570 0.047 Uiso 1 1 calc R . .
C33 C 0.6860(6) 0.5285(3) 0.1174(3) 0.0349(17) Uani 1 1 d . . .
C34 C 0.6756(7) 0.5117(3) 0.0687(3) 0.0376(17) Uani 1 1 d . . .
H34 H 0.7233 0.4876 0.0565 0.045 Uiso 1 1 calc R . .
C35 C 0.5975(6) 0.5290(3) 0.0376(3) 0.042(2) Uani 1 1 d . . .
H35 H 0.5938 0.5169 0.0053 0.051 Uiso 1 1 calc R . .
C36 C 0.5258(6) 0.5643(3) 0.0555(3) 0.046(2) Uani 1 1 d . . .
H36 H 0.4730 0.5763 0.0354 0.055 Uiso 1 1 calc R . .
C37 C 0.5330(6) 0.5819(3) 0.1036(3) 0.0408(18) Uani 1 1 d . . .
H37 H 0.4846 0.6055 0.1159 0.049 Uiso 1 1 calc R . .
C38 C 0.6129(6) 0.5642(3) 0.1338(3) 0.0329(17) Uani 1 1 d . . .
H38 H 0.6170 0.5768 0.1659 0.040 Uiso 1 1 calc R . .
C39 C 0.7122(6) 0.4588(3) 0.1874(3) 0.0343(18) Uani 1 1 d . . .
C40 C 0.6684(6) 0.4712(3) 0.2324(3) 0.0373(18) Uani 1 1 d . . .
H40 H 0.6765 0.5056 0.2443 0.045 Uiso 1 1 calc R . .
C41 C 0.6128(7) 0.4352(3) 0.2609(3) 0.044(2) Uani 1 1 d . . .
H41 H 0.5838 0.4456 0.2906 0.053 Uiso 1 1 calc R . .
C42 C 0.6020(7) 0.3841(3) 0.2442(3) 0.050(2) Uani 1 1 d . . .
H42 H 0.5682 0.3590 0.2634 0.060 Uiso 1 1 calc R . .
C43 C 0.6410(7) 0.3698(3) 0.1989(3) 0.048(2) Uani 1 1 d . . .
H43 H 0.6314 0.3355 0.1870 0.058 Uiso 1 1 calc R . .
C44 C 0.6943(7) 0.4067(3) 0.1715(3) 0.043(2) Uani 1 1 d . . .
H44 H 0.7196 0.3965 0.1410 0.052 Uiso 1 1 calc R . .

loop_
_atom_site_aniso_label
_atom_site_aniso_U_11
_atom_site_aniso_U_22
_atom_site_aniso_U_33
_atom_site_aniso_U_23
_atom_site_aniso_U_13
_atom_site_aniso_U_12
U 0.03188(15) 0.02861(14) 0.03034(14) -0.00089(11) -0.00052(13) 0.00060(12)
B1 0.024(4) 0.057(6) 0.058(7) -0.005(5) -0.007(4) 0.005(4)
B2 0.041(5) 0.032(4) 0.046(5) -0.001(4) -0.001(4) 0.002(4)
O1 0.050(4) 0.044(3) 0.035(3) 0.004(2) -0.005(3) 0.003(3)
O2 0.043(4) 0.037(3) 0.038(3) -0.009(2) -0.004(3) 0.003(2)
O3 0.039(3) 0.032(2) 0.036(3) 0.003(2) -0.006(3) -0.003(2)
O4 0.047(3) 0.039(3) 0.051(3) -0.004(2) -0.003(3) -0.009(3)
O5 0.048(4) 0.033(3) 0.047(4) -0.002(2) 0.004(3) -0.003(2)
C1 0.071(8) 0.086(7) 0.073(8) 0.016(6) 0.023(6) 0.034(6)
C2 0.067(7) 0.043(5) 0.051(6) 0.012(4) -0.022(5) -0.012(4)
C3 0.055(6) 0.051(5) 0.038(5) 0.006(3) -0.004(5) -0.009(5)
C4 0.048(6) 0.051(5) 0.048(6) 0.003(4) 0.000(5) -0.008(4)
C5 0.073(7) 0.059(5) 0.038(5) -0.003(4) -0.020(5) -0.002(5)
C6 0.094(9) 0.057(6) 0.047(6) -0.014(4) -0.019(6) -0.002(5)
C7 0.079(7) 0.049(5) 0.052(6) -0.016(4) 0.006(6) 0.005(5)
C8 0.056(6) 0.046(5) 0.061(6) -0.017(4) 0.007(5) 0.010(4)
C9 0.035(5) 0.040(4) 0.052(5) -0.005(4) -0.004(4) -0.013(4)
C10 0.059(6) 0.032(4) 0.058(6) 0.001(4) 0.006(5) -0.014(4)
C11 0.074(7) 0.053(5) 0.070(7) 0.020(5) -0.017(6) -0.002(5)
C12 0.050(6) 0.044(5) 0.081(7) 0.016(4) -0.023(5) 0.001(4)
C13 0.057(6) 0.073(6) 0.038(5) 0.000(4) 0.009(4) -0.023(5)
C14 0.109(9) 0.078(7) 0.040(5) 0.002(5) -0.008(6) -0.038(7)
C15 0.075(7) 0.070(6) 0.036(5) -0.004(4) 0.006(5) -0.018(5)
C16 0.042(5) 0.057(5) 0.048(5) -0.007(4) -0.005(4) -0.014(4)
C17 0.043(5) 0.040(4) 0.049(5) -0.004(3) 0.007(4) 0.007(4)
C18 0.088(8) 0.028(4) 0.054(6) -0.012(4) 0.002(5) 0.003(4)
C19 0.078(7) 0.036(4) 0.057(6) -0.006(4) 0.001(5) -0.008(4)
C20 0.062(6) 0.036(4) 0.056(6) -0.003(4) 0.013(5) -0.012(4)
B3 0.036(6) 0.039(5) 0.029(5) 0.004(3) -0.006(4) 0.009(4)
C21 0.023(4) 0.043(4) 0.026(4) -0.001(3) 0.001(4) -0.002(3)
C22 0.032(5) 0.051(5) 0.038(5) -0.001(3) -0.001(4) 0.001(4)
C23 0.042(5) 0.072(6) 0.034(5) -0.007(4) -0.001(4) -0.013(4)
C24 0.035(5) 0.066(5) 0.034(5) -0.017(4) 0.007(4) -0.020(4)
C25 0.042(5) 0.044(4) 0.044(6) -0.017(4) 0.010(4) -0.011(4)
C26 0.028(4) 0.043(4) 0.033(4) -0.001(3) 0.007(4) 0.003(4)
C27 0.037(5) 0.046(4) 0.021(4) -0.005(3) -0.003(4) -0.005(4)
C28 0.045(5) 0.044(4) 0.036(5) -0.005(3) 0.000(4) 0.001(4)
C29 0.046(5) 0.061(5) 0.039(5) -0.006(4) 0.008(4) -0.007(4)
C30 0.042(6) 0.075(6) 0.044(6) -0.019(4) 0.002(4) 0.009(5)
C31 0.046(6) 0.054(5) 0.052(6) -0.002(4) -0.001(5) 0.017(4)
C32 0.030(5) 0.049(5) 0.039(5) 0.000(4) 0.003(4) -0.003(4)
C33 0.037(5) 0.038(4) 0.030(4) 0.001(3) -0.003(4) -0.008(4)
C34 0.040(4) 0.036(4) 0.037(4) -0.006(3) -0.001(4) 0.002(4)
C35 0.045(5) 0.046(4) 0.035(5) -0.002(3) -0.008(4) -0.007(4)
C36 0.035(5) 0.049(4) 0.053(6) 0.008(4) -0.009(4) -0.004(4)
C37 0.037(5) 0.044(4) 0.042(5) 0.003(4) -0.002(4) -0.007(3)
C38 0.024(4) 0.045(4) 0.030(4) 0.000(3) -0.002(3) -0.006(3)
C39 0.031(4) 0.044(4) 0.028(4) 0.002(3) -0.009(3) 0.003(3)
C40 0.037(5) 0.042(4) 0.032(4) -0.001(3) -0.005(4) 0.002(4)
C41 0.044(6) 0.056(5) 0.032(5) 0.002(4) 0.003(4) -0.003(4)
C42 0.052(6) 0.055(5) 0.044(6) 0.017(4) -0.006(5) -0.017(4)
C43 0.045(6) 0.052(5) 0.047(6) -0.003(4) -0.004(4) -0.019(4)
C44 0.049(6) 0.045(4) 0.035(5) -0.005(3) 0.002(4) -0.008(4)

loop_
_atom_type_symbol
_atom_type_description
_atom_type_scat_dispersion_real
_atom_type_scat_dispersion_imag
_atom_type_scat_source
C C 0.0033 0.0016 'International Tables Vol C Tables 4.2.6.8 and 6.1.1.4'
H H 0.0000 0.0000 'International Tables Vol C Tables 4.2.6.8 and 6.1.1.4'
B B 0.0013 0.0007 'International Tables Vol C Tables 4.2.6.8 and 6.1.1.4'
O O 0.0106 0.0060 'International Tables Vol C Tables 4.2.6.8 and 6.1.1.4'
U U -9.6767 9.6646 'International Tables Vol C Tables 4.2.6.8 and 6.1.1.4'

loop_
_geom_angle_atom_site_label_1
_geom_angle_atom_site_label_2
_geom_angle_atom_site_label_3
_geom_angle
_geom_angle_site_symmetry_1
_geom_angle_site_symmetry_3
_geom_angle_publ_flag
O3 U O5 146.18(17) . . ?
O3 U O1 140.42(16) . . ?
O5 U O1 73.07(17) . . ?
O3 U O2 70.22(16) . . ?
O5 U O2 143.09(17) . . ?
O1 U O2 70.22(17) . . ?
O3 U O4 72.43(16) . . ?
O5 U O4 74.32(16) . . ?
O1 U O4 147.14(15) . . ?
O2 U O4 142.55(16) . . ?
H1 U H2 45.1 . . ?
H1 U H3 43.0 . . ?
H2 U H3 43.5 . . ?
H7 U H6 42.6 . . ?
H7 U H5 42.4 . . ?
H6 U H5 42.0 . . ?
B1 U B2 177.6(3) . . ?
H1 B1 H2 111.2 . . ?
H1 B1 H3 102.1 . . ?
H2 B1 H3 109.8 . . ?
H1 B1 H4 108.5 . . ?
H2 B1 H4 114.8 . . ?
H3 B1 H4 109.7 . . ?
H5 B2 H6 105.2 . . ?
H5 B2 H7 110.7 . . ?
H6 B2 H7 106.7 . . ?
H5 B2 H8 107.9 . . ?
H6 B2 H8 112.2 . . ?
H7 B2 H8 113.8 . . ?
C1 O1 C4 107.0(6) . . ?
C1 O1 U 127.2(5) . . ?
C4 O1 U 125.8(5) . . ?
C8 O2 C5 108.5(6) . . ?
C8 O2 U 126.7(5) . . ?
C5 O2 U 124.5(4) . . ?
C12 O3 C9 108.4(5) . . ?
C12 O3 U 125.3(4) . . ?
C9 O3 U 126.2(4) . . ?
C13 O4 C16 108.4(6) . . ?
C13 O4 U 124.7(4) . . ?
C16 O4 U 126.9(5) . . ?
C17 O5 C20 107.7(5) . . ?
C17 O5 U 127.0(4) . . ?
C20 O5 U 125.2(4) . . ?
O1 C1 C2 106.8(7) . . ?
O1 C1 H1A 110.4 . . ?
C2 C1 H1A 110.4 . . ?
O1 C1 H1B 110.4 . . ?
C2 C1 H1B 110.4 . . ?
H1A C1 H1B 108.6 . . ?
C3 C2 C1 105.6(7) . . ?
C3 C2 H2A 110.6 . . ?
C1 C2 H2A 110.6 . . ?
C3 C2 H2B 110.6 . . ?
C1 C2 H2B 110.6 . . ?
H2A C2 H2B 108.8 . . ?
C4 C3 C2 103.0(7) . . ?
C4 C3 H3A 111.2 . . ?
C2 C3 H3A 111.2 . . ?
C4 C3 H3B 111.2 . . ?
C2 C3 H3B 111.2 . . ?
H3A C3 H3B 109.1 . . ?
O1 C4 C3 105.5(7) . . ?
O1 C4 H4A 110.6 . . ?
C3 C4 H4A 110.6 . . ?
O1 C4 H4B 110.6 . . ?
C3 C4 H4B 110.6 . . ?
H4A C4 H4B 108.8 . . ?
O2 C5 C6 104.5(8) . . ?
O2 C5 H5A 110.8 . . ?
C6 C5 H5A 110.8 . . ?
O2 C5 H5B 110.8 . . ?
C6 C5 H5B 110.8 . . ?
H5A C5 H5B 108.9 . . ?
C5 C6 C7 102.6(7) . . ?
C5 C6 H6A 111.2 . . ?
C7 C6 H6A 111.2 . . ?
C5 C6 H6B 111.2 . . ?
C7 C6 H6B 111.2 . . ?
H6A C6 H6B 109.2 . . ?
C8 C7 C6 100.8(7) . . ?
C8 C7 H7A 111.6 . . ?
C6 C7 H7A 111.6 . . ?
C8 C7 H7B 111.6 . . ?
C6 C7 H7B 111.6 . . ?
H7A C7 H7B 109.4 . . ?
O2 C8 C7 106.7(7) . . ?
O2 C8 H8A 110.4 . . ?
C7 C8 H8A 110.4 . . ?
O2 C8 H8B 110.4 . . ?
C7 C8 H8B 110.4 . . ?
H8A C8 H8B 108.6 . . ?
O3 C9 C10 104.9(6) . . ?
O3 C9 H9A 110.8 . . ?
C10 C9 H9A 110.8 . . ?
O3 C9 H9B 110.8 . . ?
C10 C9 H9B 110.8 . . ?
H9A C9 H9B 108.8 . . ?
C11 C10 C9 102.6(6) . . ?
C11 C10 H10A 111.2 . . ?
C9 C10 H10A 111.2 . . ?
C11 C10 H10B 111.2 . . ?
C9 C10 H10B 111.2 . . ?
H10A C10 H10B 109.2 . . ?
C10 C11 C12 104.0(7) . . ?
C10 C11 H11A 111.0 . . ?
C12 C11 H11A 111.0 . . ?
C10 C11 H11B 111.0 . . ?
C12 C11 H11B 111.0 . . ?
H11A C11 H11B 109.0 . . ?
O3 C12 C11 106.8(7) . . ?
O3 C12 H12A 110.4 . . ?
C11 C12 H12A 110.4 . . ?
O3 C12 H12B 110.4 . . ?
C11 C12 H12B 110.4 . . ?
H12A C12 H12B 108.6 . . ?
O4 C13 C14 104.2(7) . . ?
O4 C13 H13A 110.9 . . ?
C14 C13 H13A 110.9 . . ?
O4 C13 H13B 110.9 . . ?
C14 C13 H13B 110.9 . . ?
H13A C13 H13B 108.9 . . ?
C13 C14 C15 103.9(8) . . ?
C13 C14 H14A 111.0 . . ?
C15 C14 H14A 111.0 . . ?
C13 C14 H14B 111.0 . . ?
C15 C14 H14B 111.0 . . ?
H14A C14 H14B 109.0 . . ?
C16 C15 C14 100.6(7) . . ?
C16 C15 H15A 111.6 . . ?
C14 C15 H15A 111.6 . . ?
C16 C15 H15B 111.6 . . ?
C14 C15 H15B 111.6 . . ?
H15A C15 H15B 109.4 . . ?
O4 C16 C15 106.1(7) . . ?
O4 C16 H16A 110.5 . . ?
C15 C16 H16A 110.5 . . ?
O4 C16 H16B 110.5 . . ?
C15 C16 H16B 110.5 . . ?
H16A C16 H16B 108.7 . . ?
O5 C17 C18 105.8(7) . . ?
O5 C17 H17A 110.6 . . ?
C18 C17 H17A 110.6 . . ?
O5 C17 H17B 110.6 . . ?
C18 C17 H17B 110.6 . . ?
H17A C17 H17B 108.7 . . ?
C17 C18 C19 102.6(7) . . ?
C17 C18 H18A 111.3 . . ?
C19 C18 H18A 111.3 . . ?
C17 C18 H18B 111.3 . . ?
C19 C18 H18B 111.3 . . ?
H18A C18 H18B 109.2 . . ?
C18 C19 C20 102.0(7) . . ?
C18 C19 H19A 111.4 . . ?
C20 C19 H19A 111.4 . . ?
C18 C19 H19B 111.4 . . ?
C20 C19 H19B 111.4 . . ?
H19A C19 H19B 109.2 . . ?
O5 C20 C19 105.7(7) . . ?
O5 C20 H20A 110.6 . . ?
C19 C20 H20A 110.6 . . ?
O5 C20 H20B 110.6 . . ?
C19 C20 H20B 110.6 . . ?
H20A C20 H20B 108.7 . . ?
C39 B3 C21 109.4(6) . . ?
C39 B3 C27 114.4(6) . . ?
C21 B3 C27 103.8(6) . . ?
C39 B3 C33 104.8(6) . . ?
C21 B3 C33 112.7(6) . . ?
C27 B3 C33 112.0(6) . . ?
C26 C21 C22 115.5(7) . . ?
C26 C21 B3 125.8(7) . . ?
C22 C21 B3 118.4(6) . . ?
C23 C22 C21 123.2(8) . . ?
C23 C22 H22 118.4 . . ?
C21 C22 H22 118.4 . . ?
C22 C23 C24 119.8(8) . . ?
C22 C23 H23 120.1 . . ?
C24 C23 H23 120.1 . . ?
C25 C24 C23 118.9(7) . . ?
C25 C24 H24 120.6 . . ?
C23 C24 H24 120.6 . . ?
C24 C25 C26 121.1(8) . . ?
C24 C25 H25 119.4 . . ?
C26 C25 H25 119.4 . . ?
C21 C26 C25 121.4(8) . . ?
C21 C26 H26 119.3 . . ?
C25 C26 H26 119.3 . . ?
C32 C27 C28 115.2(8) . . ?
C32 C27 B3 125.3(7) . . ?
C28 C27 B3 119.2(7) . . ?
C29 C28 C27 123.5(8) . . ?
C29 C28 H28 118.3 . . ?
C27 C28 H28 118.3 . . ?
C28 C29 C30 119.2(8) . . ?
C28 C29 H29 120.4 . . ?
C30 C29 H29 120.4 . . ?
C31 C30 C29 119.2(8) . . ?
C31 C30 H30 120.4 . . ?
C29 C30 H30 120.4 . . ?
C30 C31 C32 119.9(8) . . ?
C30 C31 H31 120.0 . . ?
C32 C31 H31 120.0 . . ?
C27 C32 C31 122.8(8) . . ?
C27 C32 H32 118.6 . . ?
C31 C32 H32 118.6 . . ?
C38 C33 C34 115.9(7) . . ?
C38 C33 B3 121.5(7) . . ?
C34 C33 B3 122.4(7) . . ?
C35 C34 C33 123.6(8) . . ?
C35 C34 H34 118.2 . . ?
C33 C34 H34 118.2 . . ?
C36 C35 C34 118.7(8) . . ?
C36 C35 H35 120.6 . . ?
C34 C35 H35 120.6 . . ?
C35 C36 C37 119.6(8) . . ?
C35 C36 H36 120.2 . . ?
C37 C36 H36 120.2 . . ?
C36 C37 C38 120.3(8) . . ?
C36 C37 H37 119.8 . . ?
C38 C37 H37 119.8 . . ?
C33 C38 C37 121.9(7) . . ?
C33 C38 H38 119.0 . . ?
C37 C38 H38 119.0 . . ?
C40 C39 C44 114.5(7) . . ?
C40 C39 B3 121.6(6) . . ?
C44 C39 B3 123.8(7) . . ?
C39 C40 C41 124.0(7) . . ?
C39 C40 H40 118.0 . . ?
C41 C40 H40 118.0 . . ?
C42 C41 C40 118.6(8) . . ?
C42 C41 H41 120.7 . . ?
C40 C41 H41 120.7 . . ?
C41 C42 C43 120.2(8) . . ?
C41 C42 H42 119.9 . . ?
C43 C42 H42 119.9 . . ?
C44 C43 C42 119.5(8) . . ?
C44 C43 H43 120.2 . . ?
C42 C43 H43 120.2 . . ?
C43 C44 C39 123.2(8) . . ?
C43 C44 H44 118.4 . . ?
C39 C44 H44 118.4 . . ?

loop_
_geom_bond_atom_site_label_1
_geom_bond_atom_site_label_2
_geom_bond_distance
_geom_bond_site_symmetry_2
_geom_bond_publ_flag
U H7 2.4338 . ?
U H1 2.4366 . ?
U H2 2.5120 . ?
U O3 2.523(4) . ?
U O5 2.535(5) . ?
U O1 2.540(5) . ?
U O2 2.556(5) . ?
U H6 2.5627 . ?
U H5 2.5648 . ?
U O4 2.566(6) . ?
U H3 2.5922 . ?
U B1 2.685(9) . ?
U B2 2.697(9) . ?
B1 H1 1.1821 . ?
B1 H2 1.1204 . ?
B1 H3 1.1929 . ?
B1 H4 1.1013 . ?
B2 H5 1.1236 . ?
B2 H6 1.1887 . ?
B2 H7 1.0782 . ?
B2 H8 1.2272 . ?
O1 C1 1.433(10) . ?
O1 C4 1.476(10) . ?
O2 C8 1.442(9) . ?
O2 C5 1.477(10) . ?
O3 C12 1.428(9) . ?
O3 C9 1.469(9) . ?
O4 C13 1.461(9) . ?
O4 C16 1.465(9) . ?
O5 C17 1.451(9) . ?
O5 C20 1.477(9) . ?
C1 C2 1.536(13) . ?
C1 H1A 0.9700 . ?
C1 H1B 0.9700 . ?
C2 C3 1.530(12) . ?
C2 H2A 0.9700 . ?
C2 H2B 0.9700 . ?
C3 C4 1.493(11) . ?
C3 H3A 0.9700 . ?
C3 H3B 0.9700 . ?
C4 H4A 0.9700 . ?
C4 H4B 0.9700 . ?
C5 C6 1.516(12) . ?
C5 H5A 0.9700 . ?
C5 H5B 0.9700 . ?
C6 C7 1.523(13) . ?
C6 H6A 0.9700 . ?
C6 H6B 0.9700 . ?
C7 C8 1.507(12) . ?
C7 H7A 0.9700 . ?
C7 H7B 0.9700 . ?
C8 H8A 0.9700 . ?
C8 H8B 0.9700 . ?
C9 C10 1.506(11) . ?
C9 H9A 0.9700 . ?
C9 H9B 0.9700 . ?
C10 C11 1.480(12) . ?
C10 H10A 0.9700 . ?
C10 H10B 0.9700 . ?
C11 C12 1.489(11) . ?
C11 H11A 0.9700 . ?
C11 H11B 0.9700 . ?
C12 H12A 0.9700 . ?
C12 H12B 0.9700 . ?
C13 C14 1.489(12) . ?
C13 H13A 0.9700 . ?
C13 H13B 0.9700 . ?
C14 C15 1.513(12) . ?
C14 H14A 0.9700 . ?
C14 H14B 0.9700 . ?
C15 C16 1.484(12) . ?
C15 H15A 0.9700 . ?
C15 H15B 0.9700 . ?
C16 H16A 0.9700 . ?
C16 H16B 0.9700 . ?
C17 C18 1.494(11) . ?
C17 H17A 0.9700 . ?
C17 H17B 0.9700 . ?
C18 C19 1.504(12) . ?
C18 H18A 0.9700 . ?
C18 H18B 0.9700 . ?
C19 C20 1.513(10) . ?
C19 H19A 0.9700 . ?
C19 H19B 0.9700 . ?
C20 H20A 0.9700 . ?
C20 H20B 0.9700 . ?
B3 C39 1.641(11) . ?
B3 C21 1.652(11) . ?
B3 C27 1.656(11) . ?
B3 C33 1.657(11) . ?
C21 C26 1.391(9) . ?
C21 C22 1.401(10) . ?
C22 C23 1.378(11) . ?
C22 H22 0.9300 . ?
C23 C24 1.383(12) . ?
C23 H23 0.9300 . ?
C24 C25 1.364(12) . ?
C24 H24 0.9300 . ?
C25 C26 1.403(10) . ?
C25 H25 0.9300 . ?
C26 H26 0.9300 . ?
C27 C32 1.382(11) . ?
C27 C28 1.414(11) . ?
C28 C29 1.369(11) . ?
C28 H28 0.9300 . ?
C29 C30 1.395(12) . ?
C29 H29 0.9300 . ?
C30 C31 1.384(12) . ?
C30 H30 0.9300 . ?
C31 C32 1.390(11) . ?
C31 H31 0.9300 . ?
C32 H32 0.9300 . ?
C33 C38 1.385(10) . ?
C33 C34 1.397(10) . ?
C34 C35 1.395(11) . ?
C34 H34 0.9300 . ?
C35 C36 1.380(11) . ?
C35 H35 0.9300 . ?
C36 C37 1.386(11) . ?
C36 H36 0.9300 . ?
C37 C38 1.400(10) . ?
C37 H37 0.9300 . ?
C38 H38 0.9300 . ?
C39 C40 1.387(10) . ?
C39 C44 1.402(10) . ?
C40 C41 1.397(10) . ?
C40 H40 0.9300 . ?
C41 C42 1.371(11) . ?
C41 H41 0.9300 . ?
C42 C43 1.382(12) . ?
C42 H42 0.9300 . ?
C43 C44 1.379(11) . ?
C43 H43 0.9300 . ?
C44 H44 0.9300 . ?
